data_1567018
loop_
_publ_author_name
'Shangguan, Zhichun'
'Sun, Wenjin'
'Zhang, Zhao-Yang'
'Fang, Dong'
'Wang, Zhihang'
'Wu, Si'
'Deng, Chao'
'Huang, Xianhui'
'He, Yixin'
'Wang, Ruzhu'
'Li, Tingxian'
'Moth-Poulsen, Kasper'
'Li, Tao'

_publ_section_title
;
 A rechargeable molecular solar thermal system below 0 \%C
;
_journal_name_full 'Chemical Science'
_journal_paper_doi 10.1039/D2SC01873J
_journal_year 2022
_chemical_formula_moiety 'C11 H12 N4 S'
_chemical_formula_sum 'C11 H12 N4 S'
_chemical_formula_weight 232.31
_space_group_crystal_system monoclinic
_space_group_IT_number 14
_space_group_name_Hall '-P 2ybc'
_space_group_name_H-M_alt 'P 1 21/c 1'
_atom_sites_solution_hydrogens geom
_audit_creation_method SHELXL-2018/3
_audit_update_record
;
2021-09-29 deposited with the CCDC.	2022-05-16 downloaded from the CCDC.
;
_cell_angle_alpha 90
_cell_angle_beta 104.262(19)
_cell_angle_gamma 90
_cell_formula_units_Z 4
_cell_length_a 10.1876(19)
_cell_length_b 9.2946(14)
_cell_length_c 12.4426(18)
_cell_measurement_reflns_used 6289
_cell_measurement_temperature 298(2)
_cell_measurement_theta_max 68.21
_cell_measurement_theta_min 4.47
_cell_volume 1141.9(3)
_computing_structure_refinement 'SHELXL-2018/3 (Sheldrick, 2018)'
_computing_structure_solution 'SHELXT 2018/2 (Sheldrick, 2018)'
_diffrn_ambient_temperature 298(2)
_diffrn_measured_fraction_theta_full 0.998
_diffrn_measured_fraction_theta_max 0.996
_diffrn_measurement_device_type 'Bruker D8 VENTURE'
_diffrn_measurement_method '\f and \w scans'
_diffrn_radiation_type CuK\a
_diffrn_radiation_wavelength 1.54178
_diffrn_reflns_av_R_equivalents 0.0400
_diffrn_reflns_av_unetI/netI 0.0254
_diffrn_reflns_Laue_measured_fraction_full 0.998
_diffrn_reflns_Laue_measured_fraction_max 0.996
_diffrn_reflns_limit_h_max 12
_diffrn_reflns_limit_h_min -11
_diffrn_reflns_limit_k_max 11
_diffrn_reflns_limit_k_min -11
_diffrn_reflns_limit_l_max 14
_diffrn_reflns_limit_l_min -14
_diffrn_reflns_number 13012
_diffrn_reflns_point_group_measured_fraction_full 0.998
_diffrn_reflns_point_group_measured_fraction_max 0.996
_diffrn_reflns_theta_full 67.679
_diffrn_reflns_theta_max 68.297
_diffrn_reflns_theta_min 4.478
_exptl_absorpt_coefficient_mu 2.333
_exptl_absorpt_correction_type multi-scan
_exptl_absorpt_process_details
;
SADABS-2016/2 - Bruker AXS area detector scaling and absorption correction 
;
_exptl_crystal_colour yellow
_exptl_crystal_density_diffrn 1.351
_exptl_crystal_description block
_exptl_crystal_F_000 488
_exptl_crystal_size_max 0.160
_exptl_crystal_size_mid 0.140
_exptl_crystal_size_min 0.120
_exptl_transmission_factor_max 0.7531
_exptl_transmission_factor_min 0.6494
_refine_diff_density_max 0.218
_refine_diff_density_min -0.206
_refine_diff_density_rms 0.035
_refine_ls_extinction_method none
_refine_ls_goodness_of_fit_ref 1.044
_refine_ls_hydrogen_treatment constr
_refine_ls_matrix_type full
_refine_ls_number_parameters 147
_refine_ls_number_reflns 2087
_refine_ls_number_restraints 0
_refine_ls_restrained_S_all 1.044
_refine_ls_R_factor_all 0.0389
_refine_ls_R_factor_gt 0.0327
_refine_ls_shift/su_max 0.000
_refine_ls_shift/su_mean 0.000
_refine_ls_structure_factor_coef Fsqd
_refine_ls_weighting_details 'w=1/[\s^2^(Fo^2^)+(0.0559P)^2^+0.2083P] where P=(Fo^2^+2Fc^2^)/3'
_refine_ls_weighting_scheme calc
_refine_ls_wR_factor_gt 0.0908
_refine_ls_wR_factor_ref 0.0955
_reflns_Friedel_coverage 0.000
_reflns_number_gt 1789
_reflns_number_total 2087
_reflns_threshold_expression 'I > 2\s(I)'
_cod_data_source_file d2sc01873j4.cif
_cod_data_source_block t_a_CCDC1
_cod_original_sg_symbol_H-M 'P 21/c'
_cod_database_code 1567018
_shelx_shelxl_version_number 2018/3
_shelx_space_group_comment
;
The symmetry employed for this shelxl refinement is uniquely defined
by the following loop, which should always be used as a source of
symmetry information in preference to the above space-group names.
They are only intended as comments.
;
_shelx_estimated_absorpt_t_min 0.707
_shelx_estimated_absorpt_t_max 0.767

loop_
_space_group_symop_operation_xyz
'x, y, z'
'-x, y+1/2, -z+1/2'
'-x, -y, -z'
'x, -y-1/2, z-1/2'

loop_
_atom_site_label
_atom_site_type_symbol
_atom_site_fract_x
_atom_site_fract_y
_atom_site_fract_z
_atom_site_U_iso_or_equiv
_atom_site_adp_type
_atom_site_occupancy
_atom_site_site_symmetry_order
_atom_site_calc_flag
_atom_site_refinement_flags_posn
_atom_site_refinement_flags_adp
_atom_site_refinement_flags_occupancy
_atom_site_disorder_assembly
_atom_site_disorder_group
S1 S 0.77064(4) 1.07140(4) 0.43296(3) 0.04631(16) Uani 1 1 d . . . . .
C1 C 0.64616(15) 0.93860(16) 0.42657(13) 0.0380(3) Uani 1 1 d . . . . .
N1 N 0.33368(13) 0.63204(14) 0.37709(11) 0.0437(3) Uani 1 1 d . . . . .
N2 N 0.30902(14) 0.57114(13) 0.46075(12) 0.0425(3) Uani 1 1 d . . . . .
C2 C 0.62702(16) 0.86124(17) 0.51784(13) 0.0413(4) Uani 1 1 d . . . . .
H2 H 0.683136 0.878456 0.587800 0.050 Uiso 1 1 calc R U . . .
N3 N 0.16031(14) 0.40361(15) 0.51154(12) 0.0473(3) Uani 1 1 d . . . . .
C3 C 0.52578(16) 0.75969(17) 0.50514(13) 0.0415(4) Uani 1 1 d . . . . .
H3 H 0.513846 0.709018 0.566487 0.050 Uiso 1 1 calc R U . . .
N4 N 0.05963(15) 0.31059(16) 0.46959(15) 0.0582(4) Uani 1 1 d . . . . .
C4 C 0.44128(15) 0.73266(16) 0.40078(13) 0.0385(3) Uani 1 1 d . . . . .
C5 C 0.46104(17) 0.80869(18) 0.30954(13) 0.0443(4) Uani 1 1 d . . . . .
H5 H 0.405706 0.790346 0.239471 0.053 Uiso 1 1 calc R U . . .
C6 C 0.56154(17) 0.91059(17) 0.32206(14) 0.0442(4) Uani 1 1 d . . . . .
H6 H 0.573216 0.961124 0.260578 0.053 Uiso 1 1 calc R U . . .
C8 C 0.20307(16) 0.47255(17) 0.43020(14) 0.0430(4) Uani 1 1 d . . . . .
C7 C 0.86147(18) 1.07439(19) 0.57564(15) 0.0508(4) Uani 1 1 d . . . . .
H7A H 0.899293 0.980997 0.596855 0.076 Uiso 1 1 calc R U . . .
H7B H 0.800838 1.099694 0.620683 0.076 Uiso 1 1 calc R U . . .
H7C H 0.933036 1.144095 0.585954 0.076 Uiso 1 1 calc R U . . .
C9 C 0.12654(18) 0.42088(18) 0.32980(16) 0.0516(4) Uani 1 1 d . . . . .
H9 H 0.131876 0.446553 0.258758 0.062 Uiso 1 1 calc R U . . .
C10 C 0.04018(19) 0.3220(2) 0.35989(18) 0.0604(5) Uani 1 1 d . . . . .
H10 H -0.024274 0.269321 0.309158 0.072 Uiso 1 1 calc R U . . .
C11 C 0.2122(2) 0.4167(2) 0.63027(17) 0.0629(5) Uani 1 1 d . . . . .
H11A H 0.308468 0.402142 0.649235 0.094 Uiso 1 1 calc R U . . .
H11B H 0.170274 0.345739 0.666892 0.094 Uiso 1 1 calc R U . . .
H11C H 0.192356 0.511047 0.653498 0.094 Uiso 1 1 calc R U . . .

loop_
_atom_site_aniso_label
_atom_site_aniso_U_11
_atom_site_aniso_U_22
_atom_site_aniso_U_33
_atom_site_aniso_U_23
_atom_site_aniso_U_13
_atom_site_aniso_U_12
S1 0.0459(3) 0.0468(3) 0.0479(3) 0.00316(17) 0.01480(18) -0.00863(17)
C1 0.0376(8) 0.0352(7) 0.0445(8) 0.0010(6) 0.0164(6) 0.0031(6)
N1 0.0464(8) 0.0386(7) 0.0494(8) 0.0000(6) 0.0184(6) -0.0036(6)
N2 0.0430(7) 0.0350(7) 0.0535(8) 0.0019(6) 0.0195(6) 0.0004(5)
C2 0.0410(8) 0.0443(8) 0.0389(8) 0.0012(7) 0.0103(6) 0.0011(7)
N3 0.0458(8) 0.0411(7) 0.0599(9) 0.0064(6) 0.0223(7) 0.0016(6)
C3 0.0450(9) 0.0410(8) 0.0419(8) 0.0065(7) 0.0175(7) 0.0030(7)
N4 0.0461(8) 0.0446(8) 0.0868(12) 0.0118(8) 0.0217(8) -0.0054(7)
C4 0.0404(8) 0.0338(7) 0.0452(8) -0.0015(6) 0.0178(6) 0.0005(6)
C5 0.0490(9) 0.0461(9) 0.0376(8) -0.0003(7) 0.0104(7) -0.0051(7)
C6 0.0511(9) 0.0453(9) 0.0384(8) 0.0059(7) 0.0151(7) -0.0034(7)
C8 0.0410(9) 0.0346(8) 0.0568(10) 0.0062(7) 0.0189(7) 0.0035(7)
C7 0.0454(10) 0.0508(10) 0.0537(10) 0.0010(8) 0.0074(8) -0.0072(8)
C9 0.0481(10) 0.0471(9) 0.0581(11) 0.0079(8) 0.0099(8) -0.0035(8)
C10 0.0491(10) 0.0499(10) 0.0778(14) 0.0068(9) 0.0075(9) -0.0087(8)
C11 0.0719(13) 0.0642(12) 0.0599(12) 0.0071(9) 0.0301(10) 0.0027(10)

loop_
_atom_type_symbol
_atom_type_description
_atom_type_scat_dispersion_real
_atom_type_scat_dispersion_imag
_atom_type_scat_source
C C 0.0181 0.0091 'International Tables Vol C Tables 4.2.6.8 and 6.1.1.4'
H H 0.0000 0.0000 'International Tables Vol C Tables 4.2.6.8 and 6.1.1.4'
N N 0.0311 0.0180 'International Tables Vol C Tables 4.2.6.8 and 6.1.1.4'
S S 0.3331 0.5567 'International Tables Vol C Tables 4.2.6.8 and 6.1.1.4'

loop_
_geom_angle_atom_site_label_1
_geom_angle_atom_site_label_2
_geom_angle_atom_site_label_3
_geom_angle
_geom_angle_site_symmetry_1
_geom_angle_site_symmetry_3
_geom_angle_publ_flag
C1 S1 C7 104.30(8) . . ?
C6 C1 C2 118.88(14) . . ?
C6 C1 S1 116.50(12) . . ?
C2 C1 S1 124.62(12) . . ?
N2 N1 C4 115.17(13) . . ?
N1 N2 C8 111.55(14) . . ?
C3 C2 C1 120.62(14) . . ?
N4 N3 C8 111.62(15) . . ?
N4 N3 C11 120.17(15) . . ?
C8 N3 C11 128.18(15) . . ?
C2 C3 C4 120.24(14) . . ?
C10 N4 N3 104.65(14) . . ?
C3 C4 C5 119.21(14) . . ?
C3 C4 N1 125.62(14) . . ?
C5 C4 N1 115.17(14) . . ?
C6 C5 C4 120.67(15) . . ?
C5 C6 C1 120.37(15) . . ?
N3 C8 C9 107.22(15) . . ?
N3 C8 N2 118.41(15) . . ?
C9 C8 N2 134.34(16) . . ?
C8 C9 C10 103.88(17) . . ?
N4 C10 C9 112.63(17) . . ?

loop_
_geom_bond_atom_site_label_1
_geom_bond_atom_site_label_2
_geom_bond_distance
_geom_bond_site_symmetry_2
_geom_bond_publ_flag
S1 C1 1.7574(16) . ?
S1 C7 1.7887(18) . ?
C1 C6 1.396(2) . ?
C1 C2 1.398(2) . ?
N1 N2 1.2632(18) . ?
N1 C4 1.416(2) . ?
N2 C8 1.395(2) . ?
C2 C3 1.378(2) . ?
N3 N4 1.345(2) . ?
N3 C8 1.357(2) . ?
N3 C11 1.446(2) . ?
C3 C4 1.393(2) . ?
N4 C10 1.334(3) . ?
C4 C5 1.393(2) . ?
C5 C6 1.375(2) . ?
C8 C9 1.385(2) . ?
C9 C10 1.386(3) . ?

loop_
_geom_torsion_atom_site_label_1
_geom_torsion_atom_site_label_2
_geom_torsion_atom_site_label_3
_geom_torsion_atom_site_label_4
_geom_torsion
_geom_torsion_site_symmetry_1
_geom_torsion_site_symmetry_2
_geom_torsion_site_symmetry_3
_geom_torsion_site_symmetry_4
_geom_torsion_publ_flag
C7 S1 C1 C6 -178.26(13) . . . . ?
C7 S1 C1 C2 1.87(16) . . . . ?
C4 N1 N2 C8 -179.24(12) . . . . ?
C6 C1 C2 C3 -0.4(2) . . . . ?
S1 C1 C2 C3 179.43(12) . . . . ?
C1 C2 C3 C4 0.2(2) . . . . ?
C8 N3 N4 C10 0.24(19) . . . . ?
C11 N3 N4 C10 -177.91(16) . . . . ?
C2 C3 C4 C5 0.5(2) . . . . ?
C2 C3 C4 N1 -179.67(15) . . . . ?
N2 N1 C4 C3 5.3(2) . . . . ?
N2 N1 C4 C5 -174.78(14) . . . . ?
C3 C4 C5 C6 -0.8(2) . . . . ?
N1 C4 C5 C6 179.32(14) . . . . ?
C4 C5 C6 C1 0.5(3) . . . . ?
C2 C1 C6 C5 0.1(2) . . . . ?
S1 C1 C6 C5 -179.77(13) . . . . ?
N4 N3 C8 C9 -0.39(19) . . . . ?
C11 N3 C8 C9 177.59(17) . . . . ?
N4 N3 C8 N2 -178.95(13) . . . . ?
C11 N3 C8 N2 -1.0(2) . . . . ?
N1 N2 C8 N3 -176.78(13) . . . . ?
N1 N2 C8 C9 5.1(3) . . . . ?
N3 C8 C9 C10 0.35(19) . . . . ?
N2 C8 C9 C10 178.59(17) . . . . ?
N3 N4 C10 C9 0.0(2) . . . . ?
C8 C9 C10 N4 -0.2(2) . . . . ?
